data_1576246
loop_
_publ_author_name
'Alimi, Lukman O.'
'Khalfay, Nida'
'Khlifi, Soumaya'
'Lin, Weibin'
'Moosa, Basem'
'Khashab, Niveen M.'

_publ_section_title
;
 A nonporous crystalline organic cage for selective water uptake and
 storage
;
_journal_name_full 'Chemical Science'
_journal_paper_doi 10.1039/D5SC06328K
_journal_year 2025
_chemical_formula_moiety 'C54 H54 N8 O3, H1.944 O0.944, 5(H2 O)'
_chemical_formula_sum 'C54 H65.94 N8 O8.95'
_chemical_formula_weight 970.21
_space_group_crystal_system monoclinic
_space_group_IT_number 13
_space_group_name_Hall '-P 2yac'
_space_group_name_H-M_alt 'P 1 2/n 1'
_atom_sites_solution_hydrogens mixed
_atom_sites_solution_primary dual
_audit_creation_date 2025-05-19
_audit_creation_method
;
Olex2 1.5
(compiled 2024.02.16 svn.r378c4104 for OlexSys, GUI svn.r6928)
;
_audit_update_record
;
2025-07-02 deposited with the CCDC.	2025-11-05 downloaded from the CCDC.
;
_cell_angle_alpha 90
_cell_angle_beta 110.611(2)
_cell_angle_gamma 90
_cell_formula_units_Z 4
_cell_length_a 21.4759(12)
_cell_length_b 10.6707(5)
_cell_length_c 23.6099(13)
_cell_measurement_reflns_used 9194
_cell_measurement_temperature 120(2)
_cell_measurement_theta_max 28.236
_cell_measurement_theta_min 2.205
_cell_volume 5064.2(5)
_computing_cell_refinement 'SAINT V8.40B (?, 2016)'
_computing_data_reduction 'SAINT V8.40B (?, 2016)'
_computing_molecular_graphics 'Olex2 1.5 (Dolomanov et al., 2009)'
_computing_publication_material 'Olex2 1.5 (Dolomanov et al., 2009)'
_computing_structure_refinement 'XL  (Sheldrick, 2008)'
_computing_structure_solution 'SHELXT 2018/2 (Sheldrick, 2018)'
_diffrn_ambient_temperature 120.00
_diffrn_measured_fraction_theta_full 0.998
_diffrn_measured_fraction_theta_max 0.998
_diffrn_measurement_device_type 'D8 Venture'
_diffrn_radiation_type MoK\a
_diffrn_radiation_wavelength 0.71073
_diffrn_reflns_av_R_equivalents 0.0472
_diffrn_reflns_av_unetI/netI 0.0136
_diffrn_reflns_Laue_measured_fraction_full 0.998
_diffrn_reflns_Laue_measured_fraction_max 0.998
_diffrn_reflns_limit_h_max 28
_diffrn_reflns_limit_h_min -28
_diffrn_reflns_limit_k_max 14
_diffrn_reflns_limit_k_min -14
_diffrn_reflns_limit_l_max 31
_diffrn_reflns_limit_l_min -31
_diffrn_reflns_number 353130
_diffrn_reflns_point_group_measured_fraction_full 0.998
_diffrn_reflns_point_group_measured_fraction_max 0.998
_diffrn_reflns_theta_full 25.242
_diffrn_reflns_theta_max 28.297
_diffrn_reflns_theta_min 1.591
_diffrn_source_current 1.0
_diffrn_source_power 0.05
_diffrn_source_voltage 50.0
_exptl_absorpt_coefficient_mu 0.088
_exptl_absorpt_correction_T_max 0.7457
_exptl_absorpt_correction_T_min 0.7255
_exptl_absorpt_correction_type multi-scan
_exptl_absorpt_process_details
;
SADABS-2016/2 (Bruker,2016/2) was used for absorption correction.
wR2(int) was 0.1455 before and 0.0582 after correction.
The Ratio of minimum to maximum transmission is 0.9729.
The \l/2 correction factor is Not present.
;
_exptl_crystal_colour colourless
_exptl_crystal_colour_primary colourless
_exptl_crystal_density_diffrn 1.273
_exptl_crystal_description block
_exptl_crystal_F_000 2070
_exptl_crystal_size_max 0.3
_exptl_crystal_size_mid 0.2
_exptl_crystal_size_min 0.1
_refine_diff_density_max 1.226
_refine_diff_density_min -0.645
_refine_diff_density_rms 0.049
_refine_ls_extinction_method none
_refine_ls_goodness_of_fit_ref 1.068
_refine_ls_hydrogen_treatment mixed
_refine_ls_matrix_type full
_refine_ls_number_parameters 667
_refine_ls_number_reflns 12571
_refine_ls_number_restraints 0
_refine_ls_restrained_S_all 1.068
_refine_ls_R_factor_all 0.0598
_refine_ls_R_factor_gt 0.0504
_refine_ls_shift/su_max 0.001
_refine_ls_shift/su_mean 0.000
_refine_ls_structure_factor_coef Fsqd
_refine_ls_weighting_details 'w=1/[\s^2^(Fo^2^)+(0.0687P)^2^+2.8002P] where P=(Fo^2^+2Fc^2^)/3'
_refine_ls_weighting_scheme calc
_refine_ls_wR_factor_gt 0.1395
_refine_ls_wR_factor_ref 0.1477
_reflns_Friedel_coverage 0.000
_reflns_number_gt 10702
_reflns_number_total 12571
_reflns_threshold_expression 'I > 2\s(I)'
_cod_data_source_file d5sc06328k2.cif
_cod_data_source_block Oba-cage@H2O
_cod_database_code 1576246
_shelx_shelxl_version_number 2019/1
_shelx_space_group_comment
;
The symmetry employed for this shelxl refinement is uniquely defined
by the following loop, which should always be used as a source of
symmetry information in preference to the above space-group names.
They are only intended as comments.
;
_shelx_estimated_absorpt_t_max 0.991
_shelx_estimated_absorpt_t_min 0.974
_olex2_refinement_description
;
1. Fixed Uiso
 At 1.2 times of:
  All C(H) groups, All C(H,H) groups
 At 1.5 times of:
  All O(H) groups, All O(H,H) groups
2. Others
 Sof(O4)=Sof(H4BA)=FVAR(1)
 Fixed Sof: H4A(0.5) H4BB(0.5)
3.a Free rotating group:
 O4(H4BA), O5(H5A,H5B), O6(H6A,H6B), O7(H7A,H7B), O9(H9A,H9B), O8(H8A,H8B)
3.b Secondary CH2 refined with riding coordinates:
 C55(H55A,H55B), C38(H38A,H38B), C37(H37A,H37B), C20(H20A,H20B), C1(H1A,H1B),
 C2(H2A,H2B), C39(H39A,H39B), C19(H19A,H19B), C54(H54A,H54B), C18(H18A,H18B),
 C36(H36A,H36B), C21(H21A,H21B)
3.c Aromatic/amide H refined with riding coordinates:
 C43(H43), C6(H6), C48(H48), C42(H42), C30(H30), C49(H49), C51(H51), C52(H52),
 C17(H17), C16(H16), C24(H24), C22(H22), C53(H53), C11(H11), C27(H27), C28(H28),
  C31(H31), C45(H45), C40(H40), C35(H35), C34(H34), C25(H25), C33(H33),
 C46(H46), C3(H3), C12(H12), C9(H9), C14(H14), C8(H8), C15(H15)
;
_olex2_submission_special_instructions 'No special instructions were received'

loop_
_space_group_symop_operation_xyz
'x, y, z'
'-x+1/2, y, -z+1/2'
'-x, -y, -z'
'x-1/2, -y, z-1/2'

loop_
_atom_site_label
_atom_site_type_symbol
_atom_site_fract_x
_atom_site_fract_y
_atom_site_fract_z
_atom_site_U_iso_or_equiv
_atom_site_adp_type
_atom_site_occupancy
_atom_site_site_symmetry_order
_atom_site_calc_flag
_atom_site_refinement_flags_posn
_atom_site_refinement_flags_adp
_atom_site_refinement_flags_occupancy
_atom_site_disorder_assembly
_atom_site_disorder_group
O1 O 0.68261(5) 0.41389(10) 0.68520(5) 0.0303(2) Uani 1 1 d . . . . .
O2 O 0.71867(5) 1.08637(10) 0.65455(5) 0.0311(2) Uani 1 1 d . . . . .
O3 O 0.46838(5) 0.73004(13) 0.42730(5) 0.0374(3) Uani 1 1 d . . . . .
O4 O 0.29972(9) 0.28826(15) 0.72495(7) 0.0360(4) Uani 0.944(6) 1 d G . P A 1
H4BA H 0.288917 0.336050 0.693079 0.054 Uiso 0.944(6) 1 d G U P A 1
O5 O 0.55078(6) 1.21212(12) 0.83848(7) 0.0448(3) Uani 1 1 d G . . . .
H5A H 0.510804 1.240014 0.819202 0.067 Uiso 1 1 d G U . . .
H5B H 0.547592 1.131383 0.833313 0.067 Uiso 1 1 d G U . . .
N7 N 0.39227(6) 0.85299(11) 0.76680(6) 0.0272(3) Uani 1 1 d . . . . .
N1 N 0.87562(6) 0.65501(12) 0.42848(6) 0.0266(3) Uani 1 1 d . . . . .
O6 O 0.43310(7) 0.32890(14) 0.78007(7) 0.0478(3) Uani 1 1 d G . . . .
H6A H 0.390757 0.312494 0.764176 0.072 Uiso 1 1 d G U . . .
H6B H 0.436207 0.407864 0.772330 0.072 Uiso 1 1 d G U . . .
N009 N 0.53857(6) 0.94798(12) 0.81101(6) 0.0280(3) Uani 1 1 d . . . . .
N6 N 0.42179(6) 0.58299(12) 0.73684(6) 0.0294(3) Uani 1 1 d . . . . .
N2 N 0.73407(6) 0.55268(12) 0.38223(6) 0.0290(3) Uani 1 1 d . . . . .
N3 N 0.82655(7) 0.91935(12) 0.44604(6) 0.0308(3) Uani 1 1 d . . . . .
N4 N 0.89246(6) 0.56265(13) 0.55773(6) 0.0305(3) Uani 1 1 d . . . . .
N5 N 0.36596(7) 0.94331(12) 0.63422(6) 0.0323(3) Uani 1 1 d . . . . .
O7 O 0.60024(9) 1.28428(15) 0.95816(8) 0.0600(4) Uani 1 1 d G . . . .
H7A H 0.577222 1.261497 0.921331 0.090 Uiso 1 1 d G U . . .
H7B H 0.598807 1.365751 0.957209 0.090 Uiso 1 1 d G U . . .
C47 C 0.62633(7) 0.47345(13) 0.68789(7) 0.0254(3) Uani 1 1 d . . . . .
C44 C 0.72145(7) 0.47013(14) 0.65675(7) 0.0258(3) Uani 1 1 d . . . . .
C50 C 0.50895(7) 0.56931(13) 0.69531(7) 0.0257(3) Uani 1 1 d . . . . .
C43 C 0.75083(7) 0.39147(13) 0.62649(7) 0.0263(3) Uani 1 1 d . . . . .
H43 H 0.741273 0.304280 0.623663 0.032 Uiso 1 1 calc R U . . .
C29 C 0.73272(7) 1.02624(13) 0.60850(7) 0.0257(3) Uani 1 1 d . . . . .
C26 C 0.67819(7) 1.03079(14) 0.68153(6) 0.0259(3) Uani 1 1 d . . . . .
C6 C 0.54943(8) 0.71496(14) 0.38091(7) 0.0284(3) Uani 1 1 d . . . . .
H6 H 0.522107 0.766422 0.348986 0.034 Uiso 1 1 calc R U . . .
C10 C 0.46061(7) 0.77744(15) 0.47907(7) 0.0291(3) Uani 1 1 d . . . . .
C48 C 0.58591(8) 0.54810(14) 0.64155(7) 0.0291(3) Uani 1 1 d . . . . .
H48 H 0.598152 0.567040 0.607560 0.035 Uiso 1 1 calc R U . . .
C42 C 0.79408(7) 0.44054(14) 0.60047(7) 0.0267(3) Uani 1 1 d . . . . .
H42 H 0.814391 0.386554 0.580056 0.032 Uiso 1 1 calc R U . . .
C32 C 0.76385(7) 0.92995(13) 0.51249(6) 0.0255(3) Uani 1 1 d . . . . .
C30 C 0.79376(7) 1.05499(14) 0.60368(7) 0.0282(3) Uani 1 1 d . . . . .
H30 H 0.824732 1.106669 0.633043 0.034 Uiso 1 1 calc R U . . .
C7 C 0.53035(7) 0.68725(15) 0.42991(7) 0.0302(3) Uani 1 1 d . . . . .
C13 C 0.43407(7) 0.88428(13) 0.57587(7) 0.0266(3) Uani 1 1 d . . . . .
C23 C 0.60211(7) 0.93425(13) 0.74533(6) 0.0254(3) Uani 1 1 d . . . . .
C49 C 0.52715(7) 0.59495(14) 0.64544(7) 0.0290(3) Uani 1 1 d . . . . .
H49 H 0.498926 0.645323 0.613529 0.035 Uiso 1 1 calc R U . . .
C4 C 0.64931(7) 0.59178(14) 0.42566(6) 0.0261(3) Uani 1 1 d . . . . .
C51 C 0.55145(7) 0.49546(14) 0.74208(7) 0.0277(3) Uani 1 1 d . . . . .
H51 H 0.540265 0.478576 0.776842 0.033 Uiso 1 1 calc R U . . .
C52 C 0.60941(7) 0.44698(14) 0.73816(7) 0.0273(3) Uani 1 1 d . . . . .
H52 H 0.637559 0.395757 0.769729 0.033 Uiso 1 1 calc R U . . .
C17 C 0.60847(8) 0.66718(14) 0.37887(7) 0.0280(3) Uani 1 1 d . . . . .
H17 H 0.621430 0.685817 0.345260 0.034 Uiso 1 1 calc R U . . .
C16 C 0.42155(8) 0.94633(13) 0.62677(7) 0.0284(3) Uani 1 1 d . . . . .
H16 H 0.457073 0.990869 0.655445 0.034 Uiso 1 1 calc R U . . .
C24 C 0.60210(8) 1.06309(14) 0.73361(7) 0.0288(3) Uani 1 1 d . . . . .
H24 H 0.576068 1.118049 0.747873 0.035 Uiso 1 1 calc R U . . .
C22 C 0.56492(7) 0.88067(14) 0.78141(6) 0.0267(3) Uani 1 1 d . . . . .
H22 H 0.560536 0.792195 0.782513 0.032 Uiso 1 1 calc R U . . .
C53 C 0.44489(7) 0.61600(13) 0.69654(7) 0.0276(3) Uani 1 1 d . . . . .
H53 H 0.419972 0.672910 0.666032 0.033 Uiso 1 1 calc R U . . .
C55 C 0.36787(8) 0.73439(14) 0.78247(8) 0.0308(3) Uani 1 1 d . . . . .
H55A H 0.325185 0.749446 0.788579 0.037 Uiso 1 1 calc R U . . .
H55B H 0.400220 0.702856 0.821053 0.037 Uiso 1 1 calc R U . . .
C38 C 0.93263(7) 0.59434(16) 0.47351(7) 0.0295(3) Uani 1 1 d . . . . .
H38A H 0.973649 0.617546 0.465938 0.035 Uiso 1 1 calc R U . . .
H38B H 0.927336 0.502278 0.469238 0.035 Uiso 1 1 calc R U . . .
C37 C 0.89358(8) 0.77723(15) 0.41022(7) 0.0311(3) Uani 1 1 d . . . . .
H37A H 0.909164 0.765813 0.375767 0.037 Uiso 1 1 calc R U . . .
H37B H 0.930535 0.813960 0.444246 0.037 Uiso 1 1 calc R U . . .
C11 C 0.39924(7) 0.75948(15) 0.48458(7) 0.0322(3) Uani 1 1 d . . . . .
H11 H 0.366250 0.710666 0.455493 0.039 Uiso 1 1 calc R U . . .
C27 C 0.67827(8) 0.90297(14) 0.69188(7) 0.0315(3) Uani 1 1 d . . . . .
H27 H 0.704445 0.848441 0.677563 0.038 Uiso 1 1 calc R U . . .
C28 C 0.63985(8) 0.85536(14) 0.72331(7) 0.0299(3) Uani 1 1 d . . . . .
H28 H 0.639288 0.767599 0.729894 0.036 Uiso 1 1 calc R U . . .
C20 C 0.43013(8) 0.92247(15) 0.82169(7) 0.0312(3) Uani 1 1 d . . . . .
H20A H 0.410574 0.906473 0.853229 0.037 Uiso 1 1 calc R U . . .
H20B H 0.426388 1.013350 0.812683 0.037 Uiso 1 1 calc R U . . .
C31 C 0.80880(7) 1.00745(15) 0.55564(7) 0.0292(3) Uani 1 1 d . . . . .
H31 H 0.850221 1.027585 0.551794 0.035 Uiso 1 1 calc R U . . .
C45 C 0.73514(8) 0.59749(14) 0.66127(7) 0.0310(3) Uani 1 1 d . . . . .
H45 H 0.715361 0.650766 0.682427 0.037 Uiso 1 1 calc R U . . .
C40 C 0.85592(7) 0.62587(15) 0.57921(6) 0.0279(3) Uani 1 1 d . . . . .
H40 H 0.859457 0.714626 0.579355 0.033 Uiso 1 1 calc R U . . .
C35 C 0.77731(7) 0.88274(14) 0.45942(7) 0.0277(3) Uani 1 1 d . . . . .
H35 H 0.747941 0.822432 0.434175 0.033 Uiso 1 1 calc R U . . .
C34 C 0.68769(8) 0.94937(15) 0.56665(7) 0.0316(3) Uani 1 1 d . . . . .
H34 H 0.646239 0.929872 0.570571 0.038 Uiso 1 1 calc R U . . .
C25 C 0.63948(8) 1.11092(14) 0.70159(7) 0.0287(3) Uani 1 1 d . . . . .
H25 H 0.638707 1.198156 0.693332 0.034 Uiso 1 1 calc R U . . .
C33 C 0.70350(7) 0.90106(15) 0.51901(7) 0.0295(3) Uani 1 1 d . . . . .
H33 H 0.672815 0.847568 0.490417 0.035 Uiso 1 1 calc R U . . .
C46 C 0.77810(8) 0.64643(14) 0.63452(7) 0.0302(3) Uani 1 1 d . . . . .
H46 H 0.787073 0.733831 0.637095 0.036 Uiso 1 1 calc R U . . .
C1 C 0.84536(7) 0.57337(15) 0.37614(7) 0.0288(3) Uani 1 1 d . . . . .
H1A H 0.880618 0.523839 0.368569 0.035 Uiso 1 1 calc R U . . .
H1B H 0.823316 0.625542 0.339929 0.035 Uiso 1 1 calc R U . . .
C41 C 0.80822(7) 0.56932(14) 0.60398(7) 0.0265(3) Uani 1 1 d . . . . .
C3 C 0.71162(7) 0.53503(14) 0.42463(7) 0.0283(3) Uani 1 1 d . . . . .
H3 H 0.736163 0.482600 0.457401 0.034 Uiso 1 1 calc R U . . .
C12 C 0.38598(8) 0.81273(16) 0.53253(7) 0.0325(3) Uani 1 1 d . . . . .
H12 H 0.343676 0.800521 0.536045 0.039 Uiso 1 1 calc R U . . .
C9 C 0.62910(8) 0.56575(16) 0.47454(7) 0.0327(3) Uani 1 1 d . . . . .
H9 H 0.656534 0.515490 0.506940 0.039 Uiso 1 1 calc R U . . .
C2 C 0.79471(7) 0.48494(15) 0.38581(8) 0.0313(3) Uani 1 1 d . . . . .
H2A H 0.783558 0.418300 0.354655 0.038 Uiso 1 1 calc R U . . .
H2B H 0.814031 0.444622 0.425996 0.038 Uiso 1 1 calc R U . . .
C39 C 0.93989(8) 0.63168(16) 0.53777(7) 0.0320(3) Uani 1 1 d . . . . .
H39A H 0.985760 0.613704 0.565377 0.038 Uiso 1 1 calc R U . . .
H39B H 0.931949 0.722803 0.539281 0.038 Uiso 1 1 calc R U . . .
C14 C 0.49569(8) 0.89944(16) 0.56983(7) 0.0346(3) Uani 1 1 d . . . . .
H14 H 0.529162 0.946963 0.599135 0.042 Uiso 1 1 calc R U . . .
C19 C 0.33741(8) 0.92860(15) 0.72629(8) 0.0328(3) Uani 1 1 d . . . . .
H19A H 0.318397 0.980691 0.750885 0.039 Uiso 1 1 calc R U . . .
H19B H 0.301944 0.872068 0.701014 0.039 Uiso 1 1 calc R U . . .
C8 C 0.56962(8) 0.61214(18) 0.47648(7) 0.0358(4) Uani 1 1 d . . . . .
H8 H 0.555946 0.592468 0.509579 0.043 Uiso 1 1 calc R U . . .
C54 C 0.35761(7) 0.63536(15) 0.73371(8) 0.0319(3) Uani 1 1 d . . . . .
H54A H 0.328813 0.567660 0.739352 0.038 Uiso 1 1 calc R U . . .
H54B H 0.335127 0.673271 0.693366 0.038 Uiso 1 1 calc R U . . .
C18 C 0.35998(9) 1.01358(15) 0.68520(8) 0.0338(3) Uani 1 1 d . . . . .
H18A H 0.327434 1.082334 0.669787 0.041 Uiso 1 1 calc R U . . .
H18B H 0.403511 1.051374 0.708783 0.041 Uiso 1 1 calc R U . . .
C36 C 0.83469(8) 0.86647(15) 0.39192(7) 0.0317(3) Uani 1 1 d . . . . .
H36A H 0.842134 0.934733 0.366625 0.038 Uiso 1 1 calc R U . . .
H36B H 0.793775 0.820974 0.367772 0.038 Uiso 1 1 calc R U . . .
C21 C 0.50323(8) 0.88585(15) 0.84594(7) 0.0307(3) Uani 1 1 d . . . . .
H21A H 0.523239 0.910349 0.889027 0.037 Uiso 1 1 calc R U . . .
H21B H 0.507437 0.793845 0.843240 0.037 Uiso 1 1 calc R U . . .
C15 C 0.50919(8) 0.84636(19) 0.52171(8) 0.0403(4) Uani 1 1 d . . . . .
H15 H 0.551566 0.857423 0.518167 0.048 Uiso 1 1 calc R U . . .
O9 O 0.24701(11) 0.7810(2) 0.57651(14) 0.0981(7) Uani 1 1 d G . . . .
H9A H 0.207769 0.814364 0.560251 0.147 Uiso 1 1 d G U . . .
H9B H 0.276969 0.839816 0.586579 0.147 Uiso 1 1 d G U . . .
H4A H 0.272(3) 0.287(5) 0.736(2) 0.054(15) Uiso 0.5 1 d . . P . .
H4BB H 0.327(2) 0.294(3) 0.7385(17) 0.010(11) Uiso 0.5 1 d . . P B 1
O8 O 0.55661(8) 1.0777(2) 1.01159(10) 0.0799(6) Uani 1 1 d G . . . .
H8A H 0.571686 1.151382 1.007157 0.120 Uiso 1 1 d G U . . .
H8B H 0.591415 1.029280 1.021694 0.120 Uiso 1 1 d G U . . .

loop_
_atom_site_aniso_label
_atom_site_aniso_U_11
_atom_site_aniso_U_22
_atom_site_aniso_U_33
_atom_site_aniso_U_23
_atom_site_aniso_U_13
_atom_site_aniso_U_12
O1 0.0282(5) 0.0249(5) 0.0417(6) 0.0063(4) 0.0171(5) 0.0046(4)
O2 0.0330(6) 0.0282(5) 0.0379(6) -0.0065(4) 0.0198(5) -0.0050(4)
O3 0.0262(5) 0.0569(8) 0.0260(5) -0.0081(5) 0.0051(4) 0.0043(5)
O4 0.0325(10) 0.0464(8) 0.0294(7) 0.0005(5) 0.0115(7) -0.0025(6)
O5 0.0391(7) 0.0304(6) 0.0658(9) -0.0052(6) 0.0195(6) 0.0033(5)
N7 0.0269(6) 0.0247(6) 0.0337(6) 0.0023(5) 0.0152(5) 0.0020(5)
N1 0.0243(6) 0.0302(6) 0.0260(6) -0.0026(5) 0.0096(5) -0.0021(5)
O6 0.0382(7) 0.0474(8) 0.0571(8) 0.0225(6) 0.0158(6) 0.0025(6)
N009 0.0276(6) 0.0277(6) 0.0289(6) 0.0014(5) 0.0102(5) -0.0012(5)
N6 0.0242(6) 0.0263(6) 0.0365(7) -0.0019(5) 0.0092(5) 0.0006(5)
N2 0.0260(6) 0.0293(6) 0.0307(6) -0.0049(5) 0.0087(5) -0.0026(5)
N3 0.0318(6) 0.0311(6) 0.0318(7) -0.0036(5) 0.0142(5) -0.0013(5)
N4 0.0283(6) 0.0374(7) 0.0261(6) 0.0004(5) 0.0099(5) -0.0010(5)
N5 0.0367(7) 0.0277(6) 0.0350(7) 0.0037(5) 0.0157(6) 0.0052(5)
O7 0.0730(11) 0.0460(8) 0.0671(10) -0.0069(7) 0.0321(9) -0.0096(8)
C47 0.0232(6) 0.0216(6) 0.0310(7) -0.0006(5) 0.0089(5) 0.0001(5)
C44 0.0228(6) 0.0255(7) 0.0285(7) 0.0029(5) 0.0083(5) 0.0015(5)
C50 0.0233(6) 0.0209(6) 0.0309(7) -0.0017(5) 0.0069(5) -0.0016(5)
C43 0.0241(6) 0.0222(6) 0.0292(7) -0.0013(5) 0.0051(5) 0.0013(5)
C29 0.0271(7) 0.0231(6) 0.0275(7) 0.0005(5) 0.0105(6) 0.0022(5)
C26 0.0255(7) 0.0264(7) 0.0253(7) -0.0014(5) 0.0083(5) -0.0012(5)
C6 0.0321(7) 0.0263(7) 0.0232(7) -0.0003(5) 0.0052(6) 0.0000(6)
C10 0.0267(7) 0.0336(7) 0.0254(7) -0.0004(6) 0.0070(6) 0.0021(6)
C48 0.0309(7) 0.0287(7) 0.0281(7) 0.0034(6) 0.0106(6) 0.0020(6)
C42 0.0240(6) 0.0281(7) 0.0267(7) -0.0029(5) 0.0072(5) 0.0026(5)
C32 0.0262(7) 0.0248(6) 0.0249(7) 0.0009(5) 0.0081(5) 0.0003(5)
C30 0.0249(7) 0.0288(7) 0.0294(7) -0.0037(6) 0.0076(6) -0.0029(5)
C7 0.0256(7) 0.0367(8) 0.0259(7) -0.0063(6) 0.0063(6) -0.0012(6)
C13 0.0272(7) 0.0238(6) 0.0278(7) 0.0046(5) 0.0086(6) 0.0040(5)
C23 0.0278(7) 0.0247(6) 0.0224(6) -0.0006(5) 0.0071(5) -0.0008(5)
C49 0.0279(7) 0.0257(7) 0.0306(7) 0.0043(6) 0.0068(6) 0.0029(5)
C4 0.0271(7) 0.0258(7) 0.0247(7) -0.0031(5) 0.0082(5) -0.0038(5)
C51 0.0251(7) 0.0299(7) 0.0273(7) 0.0009(6) 0.0083(5) -0.0018(6)
C52 0.0231(6) 0.0279(7) 0.0273(7) 0.0033(5) 0.0044(5) 0.0007(5)
C17 0.0345(7) 0.0266(7) 0.0236(7) -0.0009(5) 0.0112(6) -0.0026(6)
C16 0.0318(7) 0.0226(6) 0.0301(7) 0.0041(5) 0.0102(6) 0.0038(5)
C24 0.0335(7) 0.0249(7) 0.0301(7) -0.0002(6) 0.0138(6) 0.0028(6)
C22 0.0294(7) 0.0245(6) 0.0243(7) 0.0014(5) 0.0072(6) -0.0013(5)
C53 0.0232(6) 0.0220(6) 0.0344(7) -0.0001(5) 0.0060(6) -0.0001(5)
C55 0.0293(7) 0.0292(7) 0.0394(8) 0.0034(6) 0.0188(6) 0.0006(6)
C38 0.0235(7) 0.0391(8) 0.0275(7) -0.0027(6) 0.0108(6) 0.0002(6)
C37 0.0312(7) 0.0349(8) 0.0329(8) -0.0034(6) 0.0185(6) -0.0052(6)
C11 0.0241(7) 0.0349(8) 0.0325(8) -0.0038(6) 0.0036(6) -0.0006(6)
C27 0.0352(8) 0.0261(7) 0.0365(8) 0.0002(6) 0.0169(6) 0.0058(6)
C28 0.0369(8) 0.0213(6) 0.0323(7) 0.0013(6) 0.0131(6) 0.0022(6)
C20 0.0369(8) 0.0282(7) 0.0353(8) -0.0010(6) 0.0213(7) 0.0001(6)
C31 0.0240(7) 0.0330(7) 0.0308(7) -0.0031(6) 0.0098(6) -0.0031(6)
C45 0.0348(8) 0.0243(7) 0.0389(8) -0.0014(6) 0.0192(7) 0.0023(6)
C40 0.0262(7) 0.0313(7) 0.0246(7) 0.0005(5) 0.0070(5) -0.0013(6)
C35 0.0299(7) 0.0265(7) 0.0254(7) -0.0004(5) 0.0081(6) -0.0018(6)
C34 0.0246(7) 0.0358(8) 0.0358(8) -0.0034(6) 0.0123(6) -0.0053(6)
C25 0.0345(8) 0.0208(6) 0.0329(7) -0.0007(5) 0.0143(6) 0.0003(6)
C33 0.0267(7) 0.0315(7) 0.0286(7) -0.0033(6) 0.0075(6) -0.0069(6)
C46 0.0319(7) 0.0228(6) 0.0379(8) 0.0010(6) 0.0147(6) 0.0004(6)
C1 0.0259(7) 0.0350(8) 0.0258(7) -0.0044(6) 0.0097(6) 0.0005(6)
C41 0.0239(6) 0.0293(7) 0.0248(7) 0.0012(5) 0.0069(5) 0.0012(5)
C3 0.0276(7) 0.0266(7) 0.0280(7) -0.0006(6) 0.0063(6) -0.0020(5)
C12 0.0235(7) 0.0361(8) 0.0375(8) -0.0005(6) 0.0103(6) 0.0003(6)
C9 0.0292(7) 0.0407(8) 0.0260(7) 0.0058(6) 0.0069(6) 0.0005(6)
C2 0.0270(7) 0.0299(7) 0.0354(8) -0.0052(6) 0.0090(6) -0.0004(6)
C39 0.0260(7) 0.0428(9) 0.0269(7) -0.0035(6) 0.0090(6) -0.0050(6)
C14 0.0293(7) 0.0416(9) 0.0322(8) -0.0085(7) 0.0098(6) -0.0092(7)
C19 0.0299(7) 0.0329(8) 0.0398(8) 0.0040(6) 0.0176(7) 0.0084(6)
C8 0.0304(8) 0.0539(10) 0.0231(7) 0.0043(7) 0.0095(6) -0.0002(7)
C54 0.0239(7) 0.0281(7) 0.0438(9) 0.0005(6) 0.0121(6) -0.0007(6)
C18 0.0401(8) 0.0272(7) 0.0376(8) 0.0040(6) 0.0179(7) 0.0084(6)
C36 0.0376(8) 0.0315(7) 0.0288(7) -0.0007(6) 0.0152(6) -0.0028(6)
C21 0.0360(8) 0.0310(7) 0.0272(7) 0.0019(6) 0.0136(6) -0.0017(6)
C15 0.0270(7) 0.0588(11) 0.0367(9) -0.0133(8) 0.0133(7) -0.0115(7)
O9 0.0731(13) 0.0769(14) 0.137(2) 0.0356(14) 0.0277(14) -0.0129(11)
O8 0.0500(9) 0.1021(15) 0.0983(14) 0.0595(12) 0.0393(10) 0.0341(9)

loop_
_atom_type_symbol
_atom_type_description
_atom_type_scat_dispersion_real
_atom_type_scat_dispersion_imag
_atom_type_scat_source
C C 0.0033 0.0016 'International Tables Vol C Tables 4.2.6.8 and 6.1.1.4'
H H 0.0000 0.0000 'International Tables Vol C Tables 4.2.6.8 and 6.1.1.4'
N N 0.0061 0.0033 'International Tables Vol C Tables 4.2.6.8 and 6.1.1.4'
O O 0.0106 0.0060 'International Tables Vol C Tables 4.2.6.8 and 6.1.1.4'

loop_
_geom_angle_atom_site_label_1
_geom_angle_atom_site_label_2
_geom_angle_atom_site_label_3
_geom_angle
_geom_angle_site_symmetry_1
_geom_angle_site_symmetry_3
_geom_angle_publ_flag
C44 O1 C47 120.61(11) . . ?
C26 O2 C29 120.70(11) . . ?
C10 O3 C7 119.48(12) . . ?
H4BA O4 H4A 108.9 . . ?
H4BA O4 H4BB 109.3 . . ?
H4A O4 H4BB 127(6) . . ?
H5A O5 H5B 104.5 . . ?
C55 N7 C19 111.24(12) . . ?
C20 N7 C55 110.47(12) . . ?
C20 N7 C19 111.46(12) . . ?
C38 N1 C37 111.61(12) . . ?
C38 N1 C1 111.11(12) . . ?
C1 N1 C37 111.43(12) . . ?
H6A O6 H6B 104.5 . . ?
C22 N009 C21 118.42(13) . . ?
C53 N6 C54 117.76(13) . . ?
C3 N2 C2 117.26(14) . . ?
C35 N3 C36 117.76(13) . . ?
C40 N4 C39 117.39(14) . . ?
C16 N5 C18 117.48(14) . . ?
H7A O7 H7B 104.5 . . ?
O1 C47 C52 116.16(13) . . ?
C48 C47 O1 122.80(13) . . ?
C48 C47 C52 120.87(13) . . ?
O1 C44 C43 116.72(13) . . ?
O1 C44 C45 122.50(13) . . ?
C45 C44 C43 120.62(14) . . ?
C49 C50 C51 118.57(13) . . ?
C49 C50 C53 119.50(13) . . ?
C51 C50 C53 121.90(14) . . ?
C44 C43 H43 120.1 . . ?
C42 C43 C44 119.79(13) . . ?
C42 C43 H43 120.1 . . ?
O2 C29 C30 115.78(13) . . ?
C34 C29 O2 123.04(13) . . ?
C34 C29 C30 121.01(14) . . ?
O2 C26 C27 122.86(13) . . ?
O2 C26 C25 116.33(13) . . ?
C27 C26 C25 120.70(14) . . ?
C7 C6 H6 120.2 . . ?
C17 C6 H6 120.2 . . ?
C17 C6 C7 119.57(14) . . ?
C11 C10 O3 116.56(14) . . ?
C15 C10 O3 122.89(14) . . ?
C15 C10 C11 120.43(15) . . ?
C47 C48 H48 120.5 . . ?
C47 C48 C49 119.07(14) . . ?
C49 C48 H48 120.5 . . ?
C43 C42 H42 119.7 . . ?
C43 C42 C41 120.61(13) . . ?
C41 C42 H42 119.7 . . ?
C31 C32 C35 122.01(13) . . ?
C33 C32 C31 118.72(13) . . ?
C33 C32 C35 119.22(13) . . ?
C29 C30 H30 120.4 . . ?
C31 C30 C29 119.11(14) . . ?
C31 C30 H30 120.4 . . ?
O3 C7 C6 116.91(14) . . ?
C8 C7 O3 122.23(14) . . ?
C8 C7 C6 120.67(14) . . ?
C12 C13 C16 122.78(14) . . ?
C14 C13 C16 118.95(14) . . ?
C14 C13 C12 118.26(14) . . ?
C24 C23 C22 122.16(13) . . ?
C28 C23 C24 118.66(14) . . ?
C28 C23 C22 119.17(13) . . ?
C50 C49 H49 119.4 . . ?
C48 C49 C50 121.12(14) . . ?
C48 C49 H49 119.4 . . ?
C17 C4 C3 122.88(13) . . ?
C9 C4 C17 118.45(14) . . ?
C9 C4 C3 118.63(14) . . ?
C50 C51 H51 119.7 . . ?
C52 C51 C50 120.68(14) . . ?
C52 C51 H51 119.7 . . ?
C47 C52 H52 120.2 . . ?
C51 C52 C47 119.66(13) . . ?
C51 C52 H52 120.2 . . ?
C6 C17 C4 120.83(14) . . ?
C6 C17 H17 119.6 . . ?
C4 C17 H17 119.6 . . ?
N5 C16 C13 123.49(15) . . ?
N5 C16 H16 118.3 . . ?
C13 C16 H16 118.3 . . ?
C23 C24 H24 119.6 . . ?
C25 C24 C23 120.73(14) . . ?
C25 C24 H24 119.6 . . ?
N009 C22 C23 122.53(13) . . ?
N009 C22 H22 118.7 . . ?
C23 C22 H22 118.7 . . ?
N6 C53 C50 122.38(14) . . ?
N6 C53 H53 118.8 . . ?
C50 C53 H53 118.8 . . ?
N7 C55 H55A 109.2 . . ?
N7 C55 H55B 109.2 . . ?
N7 C55 C54 112.22(13) . . ?
H55A C55 H55B 107.9 . . ?
C54 C55 H55A 109.2 . . ?
C54 C55 H55B 109.2 . . ?
N1 C38 H38A 109.2 . . ?
N1 C38 H38B 109.2 . . ?
N1 C38 C39 112.02(12) . . ?
H38A C38 H38B 107.9 . . ?
C39 C38 H38A 109.2 . . ?
C39 C38 H38B 109.2 . . ?
N1 C37 H37A 109.4 . . ?
N1 C37 H37B 109.4 . . ?
N1 C37 C36 111.23(12) . . ?
H37A C37 H37B 108.0 . . ?
C36 C37 H37A 109.4 . . ?
C36 C37 H37B 109.4 . . ?
C10 C11 H11 120.1 . . ?
C10 C11 C12 119.86(14) . . ?
C12 C11 H11 120.1 . . ?
C26 C27 H27 120.3 . . ?
C26 C27 C28 119.42(14) . . ?
C28 C27 H27 120.3 . . ?
C23 C28 H28 119.5 . . ?
C27 C28 C23 120.90(14) . . ?
C27 C28 H28 119.5 . . ?
N7 C20 H20A 109.1 . . ?
N7 C20 H20B 109.1 . . ?
N7 C20 C21 112.38(12) . . ?
H20A C20 H20B 107.9 . . ?
C21 C20 H20A 109.1 . . ?
C21 C20 H20B 109.1 . . ?
C32 C31 H31 119.5 . . ?
C30 C31 C32 120.92(14) . . ?
C30 C31 H31 119.5 . . ?
C44 C45 H45 120.3 . . ?
C44 C45 C46 119.33(14) . . ?
C46 C45 H45 120.3 . . ?
N4 C40 H40 118.2 . . ?
N4 C40 C41 123.68(14) . . ?
C41 C40 H40 118.2 . . ?
N3 C35 C32 122.57(14) . . ?
N3 C35 H35 118.7 . . ?
C32 C35 H35 118.7 . . ?
C29 C34 H34 120.3 . . ?
C29 C34 C33 119.47(14) . . ?
C33 C34 H34 120.3 . . ?
C26 C25 H25 120.2 . . ?
C24 C25 C26 119.56(14) . . ?
C24 C25 H25 120.2 . . ?
C32 C33 H33 119.6 . . ?
C34 C33 C32 120.76(14) . . ?
C34 C33 H33 119.6 . . ?
C45 C46 H46 119.5 . . ?
C45 C46 C41 121.07(14) . . ?
C41 C46 H46 119.5 . . ?
N1 C1 H1A 109.2 . . ?
N1 C1 H1B 109.2 . . ?
N1 C1 C2 111.84(12) . . ?
H1A C1 H1B 107.9 . . ?
C2 C1 H1A 109.2 . . ?
C2 C1 H1B 109.2 . . ?
C42 C41 C40 122.88(13) . . ?
C46 C41 C42 118.58(13) . . ?
C46 C41 C40 118.48(13) . . ?
N2 C3 C4 123.40(14) . . ?
N2 C3 H3 118.3 . . ?
C4 C3 H3 118.3 . . ?
C13 C12 H12 119.6 . . ?
C11 C12 C13 120.79(14) . . ?
C11 C12 H12 119.6 . . ?
C4 C9 H9 119.5 . . ?
C8 C9 C4 120.97(14) . . ?
C8 C9 H9 119.5 . . ?
N2 C2 C1 110.74(13) . . ?
N2 C2 H2A 109.5 . . ?
N2 C2 H2B 109.5 . . ?
C1 C2 H2A 109.5 . . ?
C1 C2 H2B 109.5 . . ?
H2A C2 H2B 108.1 . . ?
N4 C39 C38 110.53(13) . . ?
N4 C39 H39A 109.5 . . ?
N4 C39 H39B 109.5 . . ?
C38 C39 H39A 109.5 . . ?
C38 C39 H39B 109.5 . . ?
H39A C39 H39B 108.1 . . ?
C13 C14 H14 119.4 . . ?
C15 C14 C13 121.16(15) . . ?
C15 C14 H14 119.4 . . ?
N7 C19 H19A 109.2 . . ?
N7 C19 H19B 109.2 . . ?
N7 C19 C18 112.25(13) . . ?
H19A C19 H19B 107.9 . . ?
C18 C19 H19A 109.2 . . ?
C18 C19 H19B 109.2 . . ?
C7 C8 C9 119.50(14) . . ?
C7 C8 H8 120.3 . . ?
C9 C8 H8 120.3 . . ?
N6 C54 C55 110.11(13) . . ?
N6 C54 H54A 109.6 . . ?
N6 C54 H54B 109.6 . . ?
C55 C54 H54A 109.6 . . ?
C55 C54 H54B 109.6 . . ?
H54A C54 H54B 108.2 . . ?
N5 C18 C19 110.99(13) . . ?
N5 C18 H18A 109.4 . . ?
N5 C18 H18B 109.4 . . ?
C19 C18 H18A 109.4 . . ?
C19 C18 H18B 109.4 . . ?
H18A C18 H18B 108.0 . . ?
N3 C36 C37 109.69(13) . . ?
N3 C36 H36A 109.7 . . ?
N3 C36 H36B 109.7 . . ?
C37 C36 H36A 109.7 . . ?
C37 C36 H36B 109.7 . . ?
H36A C36 H36B 108.2 . . ?
N009 C21 C20 110.08(12) . . ?
N009 C21 H21A 109.6 . . ?
N009 C21 H21B 109.6 . . ?
C20 C21 H21A 109.6 . . ?
C20 C21 H21B 109.6 . . ?
H21A C21 H21B 108.2 . . ?
C10 C15 C14 119.49(15) . . ?
C10 C15 H15 120.3 . . ?
C14 C15 H15 120.3 . . ?
H9A O9 H9B 109.5 . . ?
H8A O8 H8B 104.5 . . ?

loop_
_geom_bond_atom_site_label_1
_geom_bond_atom_site_label_2
_geom_bond_distance
_geom_bond_site_symmetry_2
_geom_bond_publ_flag
O1 C47 1.3866(17) . ?
O1 C44 1.3791(17) . ?
O2 C29 1.3842(17) . ?
O2 C26 1.3796(17) . ?
O3 C10 1.3863(18) . ?
O3 C7 1.3877(18) . ?
O4 H4BA 0.8701 . ?
O4 H4A 0.74(5) . ?
O4 H4BB 0.56(4) . ?
O5 H5A 0.8704 . ?
O5 H5B 0.8695 . ?
N7 C55 1.4662(19) . ?
N7 C20 1.466(2) . ?
N7 C19 1.4698(19) . ?
N1 C38 1.4601(19) . ?
N1 C37 1.467(2) . ?
N1 C1 1.4638(19) . ?
O6 H6A 0.8707 . ?
O6 H6B 0.8697 . ?
N009 C22 1.2661(19) . ?
N009 C21 1.4617(19) . ?
N6 C53 1.268(2) . ?
N6 C54 1.4649(19) . ?
N2 C3 1.269(2) . ?
N2 C2 1.4657(19) . ?
N3 C35 1.267(2) . ?
N3 C36 1.4625(19) . ?
N4 C40 1.268(2) . ?
N4 C39 1.4630(19) . ?
N5 C16 1.267(2) . ?
N5 C18 1.462(2) . ?
O7 H7A 0.8700 . ?
O7 H7B 0.8699 . ?
C47 C48 1.384(2) . ?
C47 C52 1.387(2) . ?
C44 C43 1.390(2) . ?
C44 C45 1.387(2) . ?
C50 C49 1.392(2) . ?
C50 C51 1.401(2) . ?
C50 C53 1.473(2) . ?
C43 H43 0.9500 . ?
C43 C42 1.384(2) . ?
C29 C30 1.389(2) . ?
C29 C34 1.383(2) . ?
C26 C27 1.386(2) . ?
C26 C25 1.387(2) . ?
C6 H6 0.9500 . ?
C6 C7 1.388(2) . ?
C6 C17 1.383(2) . ?
C10 C11 1.382(2) . ?
C10 C15 1.380(2) . ?
C48 H48 0.9500 . ?
C48 C49 1.390(2) . ?
C42 H42 0.9500 . ?
C42 C41 1.403(2) . ?
C32 C31 1.400(2) . ?
C32 C35 1.471(2) . ?
C32 C33 1.392(2) . ?
C30 H30 0.9500 . ?
C30 C31 1.381(2) . ?
C7 C8 1.382(2) . ?
C13 C16 1.477(2) . ?
C13 C12 1.397(2) . ?
C13 C14 1.389(2) . ?
C23 C24 1.402(2) . ?
C23 C22 1.473(2) . ?
C23 C28 1.390(2) . ?
C49 H49 0.9500 . ?
C4 C17 1.398(2) . ?
C4 C3 1.477(2) . ?
C4 C9 1.396(2) . ?
C51 H51 0.9500 . ?
C51 C52 1.381(2) . ?
C52 H52 0.9500 . ?
C17 H17 0.9500 . ?
C16 H16 0.9500 . ?
C24 H24 0.9500 . ?
C24 C25 1.380(2) . ?
C22 H22 0.9500 . ?
C53 H53 0.9500 . ?
C55 H55A 0.9900 . ?
C55 H55B 0.9900 . ?
C55 C54 1.521(2) . ?
C38 H38A 0.9900 . ?
C38 H38B 0.9900 . ?
C38 C39 1.523(2) . ?
C37 H37A 0.9900 . ?
C37 H37B 0.9900 . ?
C37 C36 1.519(2) . ?
C11 H11 0.9500 . ?
C11 C12 1.383(2) . ?
C27 H27 0.9500 . ?
C27 C28 1.386(2) . ?
C28 H28 0.9500 . ?
C20 H20A 0.9900 . ?
C20 H20B 0.9900 . ?
C20 C21 1.521(2) . ?
C31 H31 0.9500 . ?
C45 H45 0.9500 . ?
C45 C46 1.390(2) . ?
C40 H40 0.9500 . ?
C40 C41 1.476(2) . ?
C35 H35 0.9500 . ?
C34 H34 0.9500 . ?
C34 C33 1.384(2) . ?
C25 H25 0.9500 . ?
C33 H33 0.9500 . ?
C46 H46 0.9500 . ?
C46 C41 1.394(2) . ?
C1 H1A 0.9900 . ?
C1 H1B 0.9900 . ?
C1 C2 1.517(2) . ?
C3 H3 0.9500 . ?
C12 H12 0.9500 . ?
C9 H9 0.9500 . ?
C9 C8 1.386(2) . ?
C2 H2A 0.9900 . ?
C2 H2B 0.9900 . ?
C39 H39A 0.9900 . ?
C39 H39B 0.9900 . ?
C14 H14 0.9500 . ?
C14 C15 1.388(2) . ?
C19 H19A 0.9900 . ?
C19 H19B 0.9900 . ?
C19 C18 1.526(2) . ?
C8 H8 0.9500 . ?
C54 H54A 0.9900 . ?
C54 H54B 0.9900 . ?
C18 H18A 0.9900 . ?
C18 H18B 0.9900 . ?
C36 H36A 0.9900 . ?
C36 H36B 0.9900 . ?
C21 H21A 0.9900 . ?
C21 H21B 0.9900 . ?
C15 H15 0.9500 . ?
O9 H9A 0.8699 . ?
O9 H9B 0.8701 . ?
O8 H8A 0.8703 . ?
O8 H8B 0.8701 . ?

loop_
_geom_torsion_atom_site_label_1
_geom_torsion_atom_site_label_2
_geom_torsion_atom_site_label_3
_geom_torsion_atom_site_label_4
_geom_torsion
_geom_torsion_site_symmetry_1
_geom_torsion_site_symmetry_2
_geom_torsion_site_symmetry_3
_geom_torsion_site_symmetry_4
_geom_torsion_publ_flag
O1 C47 C48 C49 174.11(14) . . . . ?
O1 C47 C52 C51 -175.38(13) . . . . ?
O1 C44 C43 C42 -175.58(13) . . . . ?
O1 C44 C45 C46 175.95(14) . . . . ?
O2 C29 C30 C31 -174.29(13) . . . . ?
O2 C29 C34 C33 174.63(14) . . . . ?
O2 C26 C27 C28 175.16(14) . . . . ?
O2 C26 C25 C24 -174.47(13) . . . . ?
O3 C10 C11 C12 -174.84(14) . . . . ?
O3 C10 C15 C14 174.70(16) . . . . ?
O3 C7 C8 C9 175.84(15) . . . . ?
N7 C55 C54 N6 76.60(16) . . . . ?
N7 C20 C21 N009 79.14(16) . . . . ?
N7 C19 C18 N5 79.06(17) . . . . ?
N1 C38 C39 N4 78.43(17) . . . . ?
N1 C37 C36 N3 79.46(16) . . . . ?
N1 C1 C2 N2 72.91(16) . . . . ?
N4 C40 C41 C42 -6.6(2) . . . . ?
N4 C40 C41 C46 170.49(15) . . . . ?
C47 O1 C44 C43 -145.36(13) . . . . ?
C47 O1 C44 C45 39.3(2) . . . . ?
C47 C48 C49 C50 0.8(2) . . . . ?
C44 O1 C47 C48 35.0(2) . . . . ?
C44 O1 C47 C52 -149.63(14) . . . . ?
C44 C43 C42 C41 -0.5(2) . . . . ?
C44 C45 C46 C41 -0.8(2) . . . . ?
C50 C51 C52 C47 1.1(2) . . . . ?
C43 C44 C45 C46 0.8(2) . . . . ?
C43 C42 C41 C40 177.50(13) . . . . ?
C43 C42 C41 C46 0.4(2) . . . . ?
C29 O2 C26 C27 36.3(2) . . . . ?
C29 O2 C26 C25 -147.52(14) . . . . ?
C29 C30 C31 C32 -0.8(2) . . . . ?
C29 C34 C33 C32 -0.6(2) . . . . ?
C26 O2 C29 C30 -150.94(14) . . . . ?
C26 O2 C29 C34 33.7(2) . . . . ?
C26 C27 C28 C23 -1.0(2) . . . . ?
C6 C7 C8 C9 1.0(3) . . . . ?
C10 O3 C7 C6 -140.25(15) . . . . ?
C10 O3 C7 C8 44.7(2) . . . . ?
C10 C11 C12 C13 -0.3(2) . . . . ?
C48 C47 C52 C51 0.1(2) . . . . ?
C30 C29 C34 C33 -0.5(2) . . . . ?
C7 O3 C10 C11 -148.13(15) . . . . ?
C7 O3 C10 C15 36.0(2) . . . . ?
C7 C6 C17 C4 -0.3(2) . . . . ?
C13 C14 C15 C10 0.1(3) . . . . ?
C23 C24 C25 C26 -0.9(2) . . . . ?
C49 C50 C51 C52 -1.4(2) . . . . ?
C49 C50 C53 N6 171.04(14) . . . . ?
C4 C9 C8 C7 -1.2(3) . . . . ?
C51 C50 C49 C48 0.4(2) . . . . ?
C51 C50 C53 N6 -6.6(2) . . . . ?
C52 C47 C48 C49 -1.1(2) . . . . ?
C17 C6 C7 O3 -175.34(13) . . . . ?
C17 C6 C7 C8 -0.2(2) . . . . ?
C17 C4 C3 N2 2.0(2) . . . . ?
C17 C4 C9 C8 0.7(2) . . . . ?
C16 N5 C18 C19 -124.04(15) . . . . ?
C16 C13 C12 C11 178.00(14) . . . . ?
C16 C13 C14 C15 -177.93(16) . . . . ?
C24 C23 C22 N009 -10.2(2) . . . . ?
C24 C23 C28 C27 1.8(2) . . . . ?
C22 N009 C21 C20 -117.18(15) . . . . ?
C22 C23 C24 C25 177.52(14) . . . . ?
C22 C23 C28 C27 -176.61(14) . . . . ?
C53 N6 C54 C55 -105.66(16) . . . . ?
C53 C50 C49 C48 -177.31(14) . . . . ?
C53 C50 C51 C52 176.27(14) . . . . ?
C55 N7 C20 C21 87.58(15) . . . . ?
C55 N7 C19 C18 -151.46(13) . . . . ?
C38 N1 C37 C36 -150.23(12) . . . . ?
C38 N1 C1 C2 86.20(15) . . . . ?
C37 N1 C38 C39 88.46(15) . . . . ?
C37 N1 C1 C2 -148.66(13) . . . . ?
C11 C10 C15 C14 -1.0(3) . . . . ?
C27 C26 C25 C24 1.8(2) . . . . ?
C28 C23 C24 C25 -0.9(2) . . . . ?
C28 C23 C22 N009 168.19(14) . . . . ?
C20 N7 C55 C54 -153.50(13) . . . . ?
C20 N7 C19 C18 84.77(15) . . . . ?
C31 C32 C35 N3 -7.6(2) . . . . ?
C31 C32 C33 C34 0.9(2) . . . . ?
C45 C44 C43 C42 -0.1(2) . . . . ?
C45 C46 C41 C42 0.3(2) . . . . ?
C45 C46 C41 C40 -176.97(14) . . . . ?
C40 N4 C39 C38 -128.32(15) . . . . ?
C35 N3 C36 C37 -108.41(16) . . . . ?
C35 C32 C31 C30 177.16(14) . . . . ?
C35 C32 C33 C34 -176.54(14) . . . . ?
C34 C29 C30 C31 1.1(2) . . . . ?
C25 C26 C27 C28 -0.8(2) . . . . ?
C33 C32 C31 C30 -0.2(2) . . . . ?
C33 C32 C35 N3 169.80(15) . . . . ?
C1 N1 C38 C39 -146.49(13) . . . . ?
C1 N1 C37 C36 84.90(15) . . . . ?
C3 N2 C2 C1 -130.57(14) . . . . ?
C3 C4 C17 C6 177.86(14) . . . . ?
C3 C4 C9 C8 -177.18(15) . . . . ?
C12 C13 C16 N5 -2.4(2) . . . . ?
C12 C13 C14 C15 0.7(3) . . . . ?
C9 C4 C17 C6 0.0(2) . . . . ?
C9 C4 C3 N2 179.83(15) . . . . ?
C2 N2 C3 C4 -176.89(13) . . . . ?
C39 N4 C40 C41 -176.82(13) . . . . ?
C14 C13 C16 N5 176.23(15) . . . . ?
C14 C13 C12 C11 -0.6(2) . . . . ?
C19 N7 C55 C54 82.17(15) . . . . ?
C19 N7 C20 C21 -148.22(13) . . . . ?
C54 N6 C53 C50 179.95(13) . . . . ?
C18 N5 C16 C13 -177.39(13) . . . . ?
C36 N3 C35 C32 -179.59(13) . . . . ?
C21 N009 C22 C23 -179.40(13) . . . . ?
C15 C10 C11 C12 1.1(3) . . . . ?
